data_2021894
loop_
_publ_author_name
'Yamada, Tsunetomo'
'Takakura, Hiroyuki'
'de Boissieu, Marc'
'Tsai, An-Pang'

_publ_section_title
;
 Atomic structures of ternary Yb--Cd--Mg icosahedral quasicrystals and a
 1/1 approximant
;
_journal_issue 6
_journal_name_full 'Acta Crystallographica Section B Structural Science, Crystal Engineering and Materials'
_journal_page_first 1125
_journal_paper_doi 10.1107/S2052520617013270
_journal_volume 73
_journal_year 2017
_chemical_formula_sum 'Cd113.75 Mg31.37 Yb24'
_chemical_formula_weight 17704.09
_space_group_crystal_system cubic
_space_group_IT_number 204
_space_group_name_Hall '-I 2 2 3'
_space_group_name_H-M_alt 'I m -3'
_audit_creation_method SHELXL-2016/6
_cell_angle_alpha 90
_cell_angle_beta 90
_cell_angle_gamma 90
_cell_formula_units_Z 1
_cell_length_a 15.75310(5)
_cell_length_b 15.75310(5)
_cell_length_c 15.75310(5)
_cell_measurement_reflns_used 35695
_cell_measurement_temperature 295
_cell_measurement_theta_max 46.2880
_cell_measurement_theta_min 2.5520
_cell_volume 3909.29(2)
_computing_cell_refinement 'CrysAlisPro 1.171.38.41 (Rigaku OD, 2015)'
_computing_data_collection 'CrysAlisPro 1.171.38.41 (Rigaku OD, 2015)'
_computing_data_reduction 'CrysAlisPro 1.171.38.41 (Rigaku OD, 2015)'
_computing_structure_refinement 'SHELXL-2016/6 (Sheldrick, 2016)'
_computing_structure_solution 'SUPERFLIP (Palatinus and Chapuis, 2007)'
_diffrn_ambient_temperature 295
_diffrn_detector 'CCD plate'
_diffrn_measured_fraction_theta_full 1.000
_diffrn_measured_fraction_theta_max 0.999
_diffrn_measurement_details
;
List of Runs (angles in degrees, time in seconds):

  # Type    Start    End  Width  t~exp~   \w     \q     \k     \f   Frames
--------------------------------------------------------------------------
  1  \w   -110.00  70.00   0.50    8.00    --  -20.00  45.00   0.00  360
  2  \w   -110.00  70.00   0.50    8.00    --  -20.00  45.00  90.00  360
  3  \w   -145.00  35.00   0.50    8.00    --  -55.00  45.00 180.00  360
  4  \w   -145.00  35.00   0.50    8.00    --  -55.00  45.00 -90.00  360
;
_diffrn_measurement_device 'abstract diffractometer'
_diffrn_measurement_device_type 'dtrek-CrysAlisPro-abstract goniometer imported rigaku-d*trek images'
_diffrn_measurement_method '\w scans'
_diffrn_orient_matrix_type 'CrysAlisPro convention (1999,Acta A55,543-557)'
_diffrn_orient_matrix_UB_11 -0.0195319000
_diffrn_orient_matrix_UB_12 -0.0336239000
_diffrn_orient_matrix_UB_13 -0.0226868000
_diffrn_orient_matrix_UB_21 0.0054728000
_diffrn_orient_matrix_UB_22 -0.0271292000
_diffrn_orient_matrix_UB_23 0.0355139000
_diffrn_orient_matrix_UB_31 -0.0402009000
_diffrn_orient_matrix_UB_32 0.0126439000
_diffrn_orient_matrix_UB_33 0.0158777000
_diffrn_radiation_monochromator graphite
_diffrn_radiation_probe x-ray
_diffrn_radiation_type MoK\a
_diffrn_radiation_wavelength 0.71073
_diffrn_reflns_av_R_equivalents 0.0605
_diffrn_reflns_av_unetI/netI 0.0168
_diffrn_reflns_Laue_measured_fraction_full 1.000
_diffrn_reflns_Laue_measured_fraction_max 0.999
_diffrn_reflns_limit_h_max 28
_diffrn_reflns_limit_h_min -24
_diffrn_reflns_limit_k_max 31
_diffrn_reflns_limit_k_min -22
_diffrn_reflns_limit_l_max 31
_diffrn_reflns_limit_l_min -32
_diffrn_reflns_number 46476
_diffrn_reflns_point_group_measured_fraction_full 1.000
_diffrn_reflns_point_group_measured_fraction_max 0.999
_diffrn_reflns_theta_full 25.242
_diffrn_reflns_theta_max 46.384
_diffrn_reflns_theta_min 1.828
_diffrn_source 'fine-focus sealed X-ray tube'
_diffrn_source_type 'Enhance (Mo) X-ray Source'
_exptl_absorpt_correction_T_max 1.00000
_exptl_absorpt_correction_T_min 0.37354
_exptl_absorpt_correction_type multi-scan
_exptl_absorpt_process_details
;
CrysAlisPro 1.171.38.41 (Rigaku Oxford Diffraction, 2015)
Empirical absorption correction using spherical harmonics,
 implemented in SCALE3 ABSPACK scaling algorithm.
;
_exptl_crystal_colour metallic
_exptl_crystal_density_diffrn 7.520
_exptl_crystal_description prism
_exptl_crystal_F_000 7517.2
_exptl_crystal_size_max 0.127
_exptl_crystal_size_mid 0.112
_exptl_crystal_size_min 0.097
_refine_diff_density_max 2.516
_refine_diff_density_min -2.489
_refine_diff_density_rms 0.317
_refine_ls_extinction_coef 0.000064(6)
_refine_ls_extinction_expression Fc^*^=kFc[1+0.001xFc^2^\l^3^/sin(2\q)]^-1/4^
_refine_ls_extinction_method 'SHELXL-2016/6 (Sheldrick 2016)'
_refine_ls_goodness_of_fit_ref 1.174
_refine_ls_hydrogen_treatment undef
_refine_ls_matrix_type full
_refine_ls_number_parameters 80
_refine_ls_number_reflns 3097
_refine_ls_number_restraints 1
_refine_ls_restrained_S_all 1.174
_refine_ls_R_factor_all 0.0320
_refine_ls_R_factor_gt 0.0295
_refine_ls_shift/su_max 0.001
_refine_ls_shift/su_mean 0.000
_refine_ls_structure_factor_coef Fsqd
_refine_ls_weighting_details 'w=1/[\s^2^(Fo^2^)+(0.0234P)^2^+33.8700P] where P=(Fo^2^+2Fc^2^)/3'
_refine_ls_weighting_scheme calc
_refine_ls_wR_factor_gt 0.0686
_refine_ls_wR_factor_ref 0.0698
_reflns_Friedel_coverage 0.000
_reflns_number_gt 2904
_reflns_number_total 3097
_reflns_threshold_expression 'I > 2\s(I)'
_cod_data_source_file dk5061sup12.cif
_cod_data_source_block sample8
_cod_original_cell_volume 3909.29(4)
_cod_database_code 2021894
_shelx_shelxl_version_number 2016/6
_shelx_space_group_comment
;
The symmetry employed for this shelxl refinement is uniquely defined
by the following loop, which should always be used as a source of
symmetry information in preference to the above space-group names.
They are only intended as comments.
;
_oxdiff_exptl_absorpt_empirical_full_min 0.591
_oxdiff_exptl_absorpt_empirical_full_max 1.641
_oxdiff_exptl_absorpt_empirical_details
;
Empirical correction (ABSPACK) includes:
- Absorption correction using spherical harmonics
- Frame scaling
- Detector area scaling
;

loop_
_space_group_symop_operation_xyz
'x, y, z'
'-x, -y, z'
'-x, y, -z'
'x, -y, -z'
'z, x, y'
'z, -x, -y'
'-z, -x, y'
'-z, x, -y'
'y, z, x'
'-y, z, -x'
'y, -z, -x'
'-y, -z, x'
'x+1/2, y+1/2, z+1/2'
'-x+1/2, -y+1/2, z+1/2'
'-x+1/2, y+1/2, -z+1/2'
'x+1/2, -y+1/2, -z+1/2'
'z+1/2, x+1/2, y+1/2'
'z+1/2, -x+1/2, -y+1/2'
'-z+1/2, -x+1/2, y+1/2'
'-z+1/2, x+1/2, -y+1/2'
'y+1/2, z+1/2, x+1/2'
'-y+1/2, z+1/2, -x+1/2'
'y+1/2, -z+1/2, -x+1/2'
'-y+1/2, -z+1/2, x+1/2'
'-x, -y, -z'
'x, y, -z'
'x, -y, z'
'-x, y, z'
'-z, -x, -y'
'-z, x, y'
'z, x, -y'
'z, -x, y'
'-y, -z, -x'
'y, -z, x'
'-y, z, x'
'y, z, -x'
'-x+1/2, -y+1/2, -z+1/2'
'x+1/2, y+1/2, -z+1/2'
'x+1/2, -y+1/2, z+1/2'
'-x+1/2, y+1/2, z+1/2'
'-z+1/2, -x+1/2, -y+1/2'
'-z+1/2, x+1/2, y+1/2'
'z+1/2, x+1/2, -y+1/2'
'z+1/2, -x+1/2, y+1/2'
'-y+1/2, -z+1/2, -x+1/2'
'y+1/2, -z+1/2, x+1/2'
'-y+1/2, z+1/2, x+1/2'
'y+1/2, z+1/2, -x+1/2'

loop_
_atom_site_label
_atom_site_type_symbol
_atom_site_fract_x
_atom_site_fract_y
_atom_site_fract_z
_atom_site_U_iso_or_equiv
_atom_site_adp_type
_atom_site_occupancy
_atom_site_site_symmetry_order
_atom_site_calc_flag
_atom_site_refinement_flags_posn
_atom_site_refinement_flags_adp
_atom_site_refinement_flags_occupancy
Cd1 Cd 0.34331(2) 0.40651(2) 0.000000 0.01590(5) Uani 1 2 d S T P
Cd2A Cd 0.500000 0.4050(3) -0.2514(6) 0.0337(7) Uani 0.60(3) 2 d S T P
Cd2B Cd 0.500000 0.4149(3) -0.2663(2) 0.0304(4) Uani 0.40(3) 2 d S T P
Cd3A Cd 0.39302(15) 0.30721(17) -0.15275(12) 0.0210(2) Uani 0.582(19) 1 d . . P
Cd3B Cd 0.3779(6) 0.2971(4) -0.1563(4) 0.0298(7) Uani 0.339(19) 1 d . . P
Cd4A Cd 0.16835(18) 0.16835(18) 0.16835(18) 0.0284(6) Uani 0.486(8) 3 d S T P
Cd4B Cd 0.1472(3) 0.1472(3) 0.1472(3) 0.0202(16) Uani 0.19(2) 3 d S T P
Cd4C Cd 0.1280(10) 0.1280(10) 0.1280(10) 0.046(3) Uani 0.209(15) 3 d S T P
Cd5 Cd 0.500000 0.500000 -0.09289(8) 0.0331(5) Uani 0.214(4) 4 d S T P
Cd6 Cd 0.18588(10) 0.500000 0.000000 0.0224(5) Uani 0.102(4) 4 d S T P
Cd7 Cd 0.0552(6) 0.0554(6) 0.0858(4) 0.0608(19) Uiso 0.0518(5) 1 d . . P
Cd8 Cd 0.2677(6) 0.2677(6) 0.2677(6) 0.063(5) Uani 0.069(3) 3 d S T P
Mg3A Mg 0.39302(15) 0.30721(17) -0.15275(12) 0.0210(2) Uani 0.0500(16) 1 d . . P
Mg3B Mg 0.3779(6) 0.2971(4) -0.1563(4) 0.0298(7) Uani 0.0291(16) 1 d . . P
Mg4A Mg 0.16835(18) 0.16835(18) 0.16835(18) 0.0284(6) Uani 0.0656(11) 3 d S T P
Mg4B Mg 0.1472(3) 0.1472(3) 0.1472(3) 0.0202(16) Uani 0.025(3) 3 d S T P
Mg4C Mg 0.1280(10) 0.1280(10) 0.1280(10) 0.046(3) Uani 0.028(2) 3 d S T P
Mg5 Mg 0.500000 0.500000 -0.09289(8) 0.0331(5) Uani 0.786(4) 4 d S T P
Mg6 Mg 0.18588(10) 0.500000 0.000000 0.0224(5) Uani 0.898(4) 4 d S T P
Mg7 Mg 0.0552(6) 0.0554(6) 0.0858(4) 0.0608(19) Uiso 0.1140(5) 1 d . . P
Yb1 Yb 0.29760(2) 0.19008(2) 0.000000 0.01566(4) Uani 1 2 d S T P
Yb2 Yb 0.000000 0.000000 0.000000 0.02(2) Uiso 0.005(2) 24 d S . P

loop_
_atom_site_aniso_label
_atom_site_aniso_U_11
_atom_site_aniso_U_22
_atom_site_aniso_U_33
_atom_site_aniso_U_23
_atom_site_aniso_U_13
_atom_site_aniso_U_12
Cd1 0.01412(9) 0.01519(9) 0.01841(10) 0.000 0.000 0.00213(7)
Cd2A 0.0222(4) 0.0182(7) 0.0607(16) -0.0147(9) 0.000 0.000
Cd2B 0.0465(17) 0.0170(6) 0.0277(12) -0.0018(5) 0.000 0.000
Cd3A 0.0262(4) 0.0198(4) 0.0169(3) 0.0015(2) 0.0017(3) 0.0059(2)
Cd3B 0.0433(16) 0.0194(7) 0.0267(8) 0.0063(5) 0.0169(9) 0.0094(9)
Cd4A 0.0284(6) 0.0284(6) 0.0284(6) 0.0139(6) 0.0139(6) 0.0139(6)
Cd4B 0.0202(16) 0.0202(16) 0.0202(16) 0.0056(13) 0.0056(13) 0.0056(13)
Cd4C 0.046(3) 0.046(3) 0.046(3) 0.027(4) 0.027(4) 0.027(4)
Cd5 0.0205(6) 0.0649(12) 0.0139(5) 0.000 0.000 0.000
Cd6 0.0130(6) 0.0399(10) 0.0144(6) 0.000 0.000 0.000
Cd8 0.063(5) 0.063(5) 0.063(5) 0.033(5) 0.033(5) 0.033(5)
Mg3A 0.0262(4) 0.0198(4) 0.0169(3) 0.0015(2) 0.0017(3) 0.0059(2)
Mg3B 0.0433(16) 0.0194(7) 0.0267(8) 0.0063(5) 0.0169(9) 0.0094(9)
Mg4A 0.0284(6) 0.0284(6) 0.0284(6) 0.0139(6) 0.0139(6) 0.0139(6)
Mg4B 0.0202(16) 0.0202(16) 0.0202(16) 0.0056(13) 0.0056(13) 0.0056(13)
Mg4C 0.046(3) 0.046(3) 0.046(3) 0.027(4) 0.027(4) 0.027(4)
Mg5 0.0205(6) 0.0649(12) 0.0139(5) 0.000 0.000 0.000
Mg6 0.0130(6) 0.0399(10) 0.0144(6) 0.000 0.000 0.000
Yb1 0.01577(6) 0.01490(6) 0.01631(6) 0.000 0.000 0.00140(4)

loop_
_atom_type_symbol
_atom_type_description
_atom_type_scat_dispersion_real
_atom_type_scat_dispersion_imag
_atom_type_scat_source
Cd Cd -0.8075 1.2024 'International Tables Vol C Tables 4.2.6.8 and 6.1.1.4'
Mg Mg 0.0486 0.0363 'International Tables Vol C Tables 4.2.6.8 and 6.1.1.4'
Yb Yb -0.3850 5.5486 'International Tables Vol C Tables 4.2.6.8 and 6.1.1.4'

loop_
_geom_angle_atom_site_label_1
_geom_angle_atom_site_label_2
_geom_angle_atom_site_label_3
_geom_angle
_geom_angle_site_symmetry_1
_geom_angle_site_symmetry_3
Cd6 Cd1 Cd6 179.823(15) 41 .
Cd6 Cd1 Cd1 120.53(3) 41 27_565
Cd6 Cd1 Cd1 59.296(17) . 27_565
Cd6 Cd1 Cd3A 60.41(3) 41 .
Cd6 Cd1 Cd3A 119.66(3) . .
Cd1 Cd1 Cd3A 121.72(6) 27_565 .
Cd6 Cd1 Cd3A 60.41(3) 41 26
Cd6 Cd1 Cd3A 119.66(3) . 26
Cd1 Cd1 Cd3A 121.72(6) 27_565 26
Cd3A Cd1 Cd3A 107.96(8) . 26
Cd6 Cd1 Cd3B 63.86(18) 41 26
Cd6 Cd1 Cd3B 116.22(18) . 26
Cd1 Cd1 Cd3B 124.35(7) 27_565 26
Cd3A Cd1 Cd3B 107.95(4) . 26
Cd3A Cd1 Cd3B 5.33(16) 26 26
Cd6 Cd1 Cd3B 63.86(18) 41 .
Cd6 Cd1 Cd3B 116.21(18) . .
Cd1 Cd1 Cd3B 124.35(7) 27_565 .
Cd3A Cd1 Cd3B 5.33(16) . .
Cd3A Cd1 Cd3B 107.95(4) 26 .
Cd3B Cd1 Cd3B 107.41(13) 26 .
Cd6 Cd1 Cd3A 120.88(4) 41 47_554
Cd6 Cd1 Cd3A 59.25(4) . 47_554
Cd1 Cd1 Cd3A 107.80(3) 27_565 47_554
Cd3A Cd1 Cd3A 66.26(9) . 47_554
Cd3A Cd1 Cd3A 119.32(3) 26 47_554
Cd3B Cd1 Cd3A 114.25(15) 26 47_554
Cd3B Cd1 Cd3A 61.4(2) . 47_554
Cd6 Cd1 Cd3A 120.88(4) 41 22
Cd6 Cd1 Cd3A 59.25(4) . 22
Cd1 Cd1 Cd3A 107.80(3) 27_565 22
Cd3A Cd1 Cd3A 119.32(3) . 22
Cd3A Cd1 Cd3A 66.26(9) 26 22
Cd3B Cd1 Cd3A 61.4(2) 26 22
Cd3B Cd1 Cd3A 114.25(15) . 22
Cd3A Cd1 Cd3A 66.96(12) 47_554 22
Cd3A Cd2A Cd3A 75.2(3) 28_655 .
Cd3A Cd2A Cd7 146.7(3) 28_655 14_554
Cd3A Cd2A Cd7 116.95(15) . 14_554
Cd3A Cd2A Cd7 116.95(15) 28_655 39_554
Cd3A Cd2A Cd7 146.7(3) . 39_554
Cd7 Cd2A Cd7 36.5(4) 14_554 39_554
Cd3A Cd2A Cd4C 135.5(4) 28_655 14_554
Cd3A Cd2A Cd4C 80.8(6) . 14_554
Cd7 Cd2A Cd4C 36.4(6) 14_554 14_554
Cd7 Cd2A Cd4C 69.1(6) 39_554 14_554
Cd3A Cd2A Cd4C 80.8(6) 28_655 39_554
Cd3A Cd2A Cd4C 135.5(4) . 39_554
Cd7 Cd2A Cd4C 69.1(6) 14_554 39_554
Cd7 Cd2A Cd4C 36.4(6) 39_554 39_554
Cd4C Cd2A Cd4C 91.4(8) 14_554 39_554
Cd3A Cd2A Cd2B 127.04(11) 28_655 2_665
Cd3A Cd2A Cd2B 127.04(11) . 2_665
Cd7 Cd2A Cd2B 72.5(3) 14_554 2_665
Cd7 Cd2A Cd2B 72.5(3) 39_554 2_665
Cd4C Cd2A Cd2B 97.4(4) 14_554 2_665
Cd4C Cd2A Cd2B 97.4(4) 39_554 2_665
Cd3A Cd2A Cd5 78.7(2) 28_655 .
Cd3A Cd2A Cd5 78.7(2) . .
Cd7 Cd2A Cd5 132.5(3) 14_554 .
Cd7 Cd2A Cd5 132.5(3) 39_554 .
Cd4C Cd2A Cd5 132.3(2) 14_554 .
Cd4C Cd2A Cd5 132.3(2) 39_554 .
Cd2B Cd2A Cd5 63.80(9) 2_665 .
Cd3A Cd2A Cd4B 129.2(2) 28_655 14_554
Cd3A Cd2A Cd4B 70.59(16) . 14_554
Cd7 Cd2A Cd4B 46.6(2) 14_554 14_554
Cd7 Cd2A Cd4B 78.9(3) 39_554 14_554
Cd4C Cd2A Cd4B 10.2(5) 14_554 14_554
Cd4C Cd2A Cd4B 98.4(5) 39_554 14_554
Cd2B Cd2A Cd4B 103.5(2) 2_665 14_554
Cd5 Cd2A Cd4B 127.67(11) . 14_554
Cd3A Cd2A Cd4B 70.59(16) 28_655 39_554
Cd3A Cd2A Cd4B 129.2(2) . 39_554
Cd7 Cd2A Cd4B 78.9(3) 14_554 39_554
Cd7 Cd2A Cd4B 46.6(2) 39_554 39_554
Cd4C Cd2A Cd4B 98.4(5) 14_554 39_554
Cd4C Cd2A Cd4B 10.2(5) 39_554 39_554
Cd2B Cd2A Cd4B 103.5(2) 2_665 39_554
Cd5 Cd2A Cd4B 127.67(11) . 39_554
Cd4B Cd2A Cd4B 104.5(3) 14_554 39_554
Cd7 Cd2B Cd7 40.2(4) 14_554 39_554
Cd7 Cd2B Cd2B 79.4(2) 14_554 2_665
Cd7 Cd2B Cd2B 79.4(2) 39_554 2_665
Cd7 Cd2B Cd4C 38.9(6) 14_554 14_554
Cd7 Cd2B Cd4C 74.7(6) 39_554 14_554
Cd2B Cd2B Cd4C 104.5(3) 2_665 14_554
Cd7 Cd2B Cd4C 74.7(6) 14_554 39_554
Cd7 Cd2B Cd4C 38.9(6) 39_554 39_554
Cd2B Cd2B Cd4C 104.5(3) 2_665 39_554
Cd4C Cd2B Cd4C 96.6(8) 14_554 39_554
Cd7 Cd2B Cd2A 83.8(2) 14_554 2_665
Cd7 Cd2B Cd2A 83.8(2) 39_554 2_665
Cd2B Cd2B Cd2A 4.75(16) 2_665 2_665
Cd4C Cd2B Cd2A 107.5(3) 14_554 2_665
Cd4C Cd2B Cd2A 107.5(3) 39_554 2_665
Cd7 Cd2B Cd4B 49.2(2) 14_554 14_554
Cd7 Cd2B Cd4B 84.5(3) 39_554 14_554
Cd2B Cd2B Cd4B 110.00(11) 2_665 14_554
Cd4C Cd2B Cd4B 10.3(5) 14_554 14_554
Cd4C Cd2B Cd4B 103.1(4) 39_554 14_554
Cd2A Cd2B Cd4B 112.35(9) 2_665 14_554
Cd7 Cd2B Cd4B 84.5(3) 14_554 39_554
Cd7 Cd2B Cd4B 49.2(2) 39_554 39_554
Cd2B Cd2B Cd4B 110.00(11) 2_665 39_554
Cd4C Cd2B Cd4B 103.1(4) 14_554 39_554
Cd4C Cd2B Cd4B 10.3(5) 39_554 39_554
Cd2A Cd2B Cd4B 112.35(9) 2_665 39_554
Cd4B Cd2B Cd4B 108.24(18) 14_554 39_554
Cd7 Cd2B Cd7 11.3(3) 14_554 24_554
Cd7 Cd2B Cd7 39.1(2) 39_554 24_554
Cd2B Cd2B Cd7 90.24(15) 2_665 24_554
Cd4C Cd2B Cd7 35.8(6) 14_554 24_554
Cd4C Cd2B Cd7 68.4(5) 39_554 24_554
Cd2A Cd2B Cd7 94.77(16) 2_665 24_554
Cd4B Cd2B Cd7 45.9(2) 14_554 24_554
Cd4B Cd2B Cd7 77.6(2) 39_554 24_554
Cd7 Cd2B Cd7 39.1(2) 14_554 46_554
Cd7 Cd2B Cd7 11.3(3) 39_554 46_554
Cd2B Cd2B Cd7 90.24(15) 2_665 46_554
Cd4C Cd2B Cd7 68.4(5) 14_554 46_554
Cd4C Cd2B Cd7 35.8(6) 39_554 46_554
Cd2A Cd2B Cd7 94.77(16) 2_665 46_554
Cd4B Cd2B Cd7 77.6(2) 14_554 46_554
Cd4B Cd2B Cd7 45.9(2) 39_554 46_554
Cd7 Cd2B Cd7 34.5(3) 24_554 46_554
Cd7 Cd2B Cd3A 148.3(3) 14_554 28_655
Cd7 Cd2B Cd3A 117.53(16) 39_554 28_655
Cd2B Cd2B Cd3A 124.63(8) 2_665 28_655
Cd4C Cd2B Cd3A 130.4(4) 14_554 28_655
Cd4C Cd2B Cd3A 78.8(6) 39_554 28_655
Cd2A Cd2B Cd3A 121.11(18) 2_665 28_655
Cd4B Cd2B Cd3A 123.22(18) 14_554 28_655
Cd4B Cd2B Cd3A 68.50(16) 39_554 28_655
Cd7 Cd2B Cd3A 137.48(18) 24_554 28_655
Cd7 Cd2B Cd3A 113.72(16) 46_554 28_655
Cd7 Cd2B Cd3A 117.53(16) 14_554 .
Cd7 Cd2B Cd3A 148.3(3) 39_554 .
Cd2B Cd2B Cd3A 124.63(8) 2_665 .
Cd4C Cd2B Cd3A 78.8(6) 14_554 .
Cd4C Cd2B Cd3A 130.4(4) 39_554 .
Cd2A Cd2B Cd3A 121.11(18) 2_665 .
Cd4B Cd2B Cd3A 68.50(16) 14_554 .
Cd4B Cd2B Cd3A 123.22(18) 39_554 .
Cd7 Cd2B Cd3A 113.72(16) 24_554 .
Cd7 Cd2B Cd3A 137.48(18) 46_554 .
Cd3A Cd2B Cd3A 68.70(11) 28_655 .
Cd8 Cd3A Cd2A 101.2(4) 26 .
Cd8 Cd3A Cd6 163.5(4) 26 41
Cd2A Cd3A Cd6 95.16(16) . 41
Cd8 Cd3A Cd1 117.55(17) 26 .
Cd2A Cd3A Cd1 108.81(11) . .
Cd6 Cd3A Cd1 57.95(3) 41 .
Cd8 Cd3A Cd2B 98.0(3) 26 .
Cd2A Cd3A Cd2B 3.42(12) . .
Cd6 Cd3A Cd2B 98.38(9) 41 .
Cd1 Cd3A Cd2B 109.52(11) . .
Cd8 Cd3A Cd4A 35.0(3) 26 14_554
Cd2A Cd3A Cd4A 66.25(17) . 14_554
Cd6 Cd3A Cd4A 161.37(15) 41 14_554
Cd1 Cd3A Cd4A 127.35(6) . 14_554
Cd2B Cd3A Cd4A 63.05(11) . 14_554
Cd8 Cd3A Cd1 114.93(16) 26 19_554
Cd2A Cd3A Cd1 105.55(12) . 19_554
Cd6 Cd3A Cd1 57.48(4) 41 19_554
Cd1 Cd3A Cd1 107.83(5) . 19_554
Cd2B Cd3A Cd1 108.23(9) . 19_554
Cd4A Cd3A Cd1 124.31(6) 14_554 19_554
Cd8 Cd3A Cd8 18.1(6) 26 14_554
Cd2A Cd3A Cd8 119.3(3) . 14_554
Cd6 Cd3A Cd8 145.4(3) 41 14_554
Cd1 Cd3A Cd8 108.43(17) . 14_554
Cd2B Cd3A Cd8 116.1(3) . 14_554
Cd4A Cd3A Cd8 53.1(3) 14_554 14_554
Cd1 Cd3A Cd8 106.39(16) 19_554 14_554
Cd8 Cd3A Cd3B 56.6(2) 26 47_554
Cd2A Cd3A Cd3B 125.18(16) . 47_554
Cd6 Cd3A Cd3B 114.9(2) 41 47_554
Cd1 Cd3A Cd3B 61.3(2) . 47_554
Cd2B Cd3A Cd3B 122.36(13) . 47_554
Cd4A Cd3A Cd3B 79.10(17) 14_554 47_554
Cd1 Cd3A Cd3B 129.18(13) 19_554 47_554
Cd8 Cd3A Cd3B 48.23(18) 14_554 47_554
Cd8 Cd3A Cd3B 56.2(2) 26 44_554
Cd2A Cd3A Cd3B 122.06(11) . 44_554
Cd6 Cd3A Cd3B 112.6(2) 41 44_554
Cd1 Cd3A Cd3B 129.11(14) . 44_554
Cd2B Cd3A Cd3B 121.33(12) . 44_554
Cd4A Cd3A Cd3B 78.59(16) 14_554 44_554
Cd1 Cd3A Cd3B 59.3(2) 19_554 44_554
Cd8 Cd3A Cd3B 47.95(17) 14_554 44_554
Cd3B Cd3A Cd3B 88.42(19) 47_554 44_554
Cd8 Cd3A Cd4B 44.1(4) 26 14_554
Cd2A Cd3A Cd4B 57.15(19) . 14_554
Cd6 Cd3A Cd4B 152.30(16) 41 14_554
Cd1 Cd3A Cd4B 127.49(7) . 14_554
Cd2B Cd3A Cd4B 53.96(13) . 14_554
Cd4A Cd3A Cd4B 9.10(10) 14_554 14_554
Cd1 Cd3A Cd4B 124.59(6) 19_554 14_554
Cd8 Cd3A Cd4B 62.2(3) 14_554 14_554
Cd3B Cd3A Cd4B 85.56(18) 47_554 14_554
Cd3B Cd3A Cd4B 85.05(17) 44_554 14_554
Cd8 Cd3A Cd3A 60.03(19) 26 47_554
Cd2A Cd3A Cd3A 126.89(14) . 47_554
Cd6 Cd3A Cd3A 111.25(9) 41 47_554
Cd1 Cd3A Cd3A 58.03(6) . 47_554
Cd2B Cd3A Cd3A 124.21(11) . 47_554
Cd4A Cd3A Cd3A 82.69(6) 14_554 47_554
Cd1 Cd3A Cd3A 127.55(14) 19_554 47_554
Cd8 Cd3A Cd3A 51.10(11) 14_554 47_554
Cd3B Cd3A Cd3A 3.65(17) 47_554 47_554
Cd3B Cd3A Cd3A 89.78(4) 44_554 47_554
Cd4B Cd3A Cd3A 89.05(9) 14_554 47_554
Cd8 Cd3B Cd8 20.2(7) 26 14_554
Cd8 Cd3B Cd3B 61.3(2) 26 44_554
Cd8 Cd3B Cd3B 52.39(11) 14_554 44_554
Cd8 Cd3B Cd3B 61.3(2) 26 47_554
Cd8 Cd3B Cd3B 52.39(11) 14_554 47_554
Cd3B Cd3B Cd3B 96.36(18) 44_554 47_554
Cd8 Cd3B Cd4A 36.6(4) 26 14_554
Cd8 Cd3B Cd4A 56.8(4) 14_554 14_554
Cd3B Cd3B Cd4A 83.74(11) 44_554 14_554
Cd3B Cd3B Cd4A 83.74(11) 47_554 14_554
Cd8 Cd3B Cd2A 101.6(4) 26 .
Cd8 Cd3B Cd2A 121.8(4) 14_554 .
Cd3B Cd3B Cd2A 122.39(15) 44_554 .
Cd3B Cd3B Cd2A 124.29(16) 47_554 .
Cd4A Cd3B Cd2A 64.94(18) 14_554 .
Cd8 Cd3B Cd1 122.9(3) 26 .
Cd8 Cd3B Cd1 114.0(3) 14_554 .
Cd3B Cd3B Cd1 135.0(2) 44_554 .
Cd3B Cd3B Cd1 62.5(2) 47_554 .
Cd4A Cd3B Cd1 127.96(12) 14_554 .
Cd2A Cd3B Cd1 101.5(3) . .
Cd8 Cd3B Cd3A 65.3(3) 26 44_554
Cd8 Cd3B Cd3A 55.6(2) 14_554 44_554
Cd3B Cd3B Cd3A 4.32(16) 44_554 44_554
Cd3B Cd3B Cd3A 97.5(2) 47_554 44_554
Cd4A Cd3B Cd3A 88.0(2) 14_554 44_554
Cd2A Cd3B Cd3A 124.20(12) . 44_554
Cd1 Cd3B Cd3A 132.03(16) . 44_554
Cd8 Cd3B Cd1 121.4(3) 26 19_554
Cd8 Cd3B Cd1 112.8(3) 14_554 19_554
Cd3B Cd3B Cd1 61.1(2) 44_554 19_554
Cd3B Cd3B Cd1 135.4(2) 47_554 19_554
Cd4A Cd3B Cd1 126.40(13) 14_554 19_554
Cd2A Cd3B Cd1 99.7(3) . 19_554
Cd1 Cd3B Cd1 104.9(2) . 19_554
Cd3A Cd3B Cd1 57.55(7) 44_554 19_554
Cd8 Cd3B Cd3A 64.8(3) 26 47_554
Cd8 Cd3B Cd3A 55.2(2) 14_554 47_554
Cd3B Cd3B Cd3A 97.5(2) 44_554 47_554
Cd3B Cd3B Cd3A 3.72(17) 47_554 47_554
Cd4A Cd3B Cd3A 87.4(2) 14_554 47_554
Cd2A Cd3B Cd3A 125.85(14) . 47_554
Cd1 Cd3B Cd3A 59.30(6) . 47_554
Cd3A Cd3B Cd3A 98.4(3) 44_554 47_554
Cd1 Cd3B Cd3A 133.04(16) 19_554 47_554
Cd8 Cd3B Cd6 171.2(4) 26 41
Cd8 Cd3B Cd6 151.1(3) 14_554 41
Cd3B Cd3B Cd6 113.18(16) 44_554 41
Cd3B Cd3B Cd6 114.52(15) 47_554 41
Cd4A Cd3B Cd6 152.1(3) 14_554 41
Cd2A Cd3B Cd6 87.1(3) . 41
Cd1 Cd3B Cd6 55.14(16) . 41
Cd3A Cd3B Cd6 108.98(11) 44_554 41
Cd1 Cd3B Cd6 55.17(15) 19_554 41
Cd3A Cd3B Cd6 110.87(12) 47_554 41
Cd8 Cd3B Cd2B 98.3(4) 26 .
Cd8 Cd3B Cd2B 118.5(4) 14_554 .
Cd3B Cd3B Cd2B 121.85(15) 44_554 .
Cd3B Cd3B Cd2B 121.78(14) 47_554 .
Cd4A Cd3B Cd2B 61.67(11) 14_554 .
Cd2A Cd3B Cd2B 3.45(12) . .
Cd1 Cd3B Cd2B 102.6(3) . .
Cd3A Cd3B Cd2B 123.94(12) 44_554 .
Cd1 Cd3B Cd2B 102.4(3) 19_554 .
Cd3A Cd3B Cd2B 123.52(12) 47_554 .
Cd6 Cd3B Cd2B 90.4(3) 41 .
Cd4B Cd4A Cd4C 0(3) . .
Cd4B Cd4A Cd8 180.0(11) . 37
Cd4C Cd4A Cd8 180(2) . 37
Cd4B Cd4A Cd8 180.0(10) . .
Cd4C Cd4A Cd8 180(2) . .
Cd8 Cd4A Cd8 0.0(2) 37 .
Cd4B Cd4A Cd7 7.96(13) . 5
Cd4C Cd4A Cd7 7.96(13) . 5
Cd8 Cd4A Cd7 172.04(13) 37 5
Cd8 Cd4A Cd7 172.04(13) . 5
Cd4B Cd4A Cd7 7.96(13) . 9
Cd4C Cd4A Cd7 7.96(13) . 9
Cd8 Cd4A Cd7 172.04(13) 37 9
Cd8 Cd4A Cd7 172.04(13) . 9
Cd7 Cd4A Cd7 13.8(2) 5 9
Cd4B Cd4A Cd7 7.96(13) . .
Cd4C Cd4A Cd7 7.96(13) . .
Cd8 Cd4A Cd7 172.04(13) 37 .
Cd8 Cd4A Cd7 172.04(13) . .
Cd7 Cd4A Cd7 13.8(2) 5 .
Cd7 Cd4A Cd7 13.8(2) 9 .
Cd4B Cd4A Cd3B 120.8(2) . 22
Cd4C Cd4A Cd3B 120.8(2) . 22
Cd8 Cd4A Cd3B 59.2(2) 37 22
Cd8 Cd4A Cd3B 59.2(2) . 22
Cd7 Cd4A Cd3B 121.7(3) 5 22
Cd7 Cd4A Cd3B 113.3(3) 9 22
Cd7 Cd4A Cd3B 126.8(3) . 22
Cd4B Cd4A Cd3B 120.8(2) . 18
Cd4C Cd4A Cd3B 120.8(2) . 18
Cd8 Cd4A Cd3B 59.2(2) 37 18
Cd8 Cd4A Cd3B 59.2(2) . 18
Cd7 Cd4A Cd3B 113.3(3) 5 18
Cd7 Cd4A Cd3B 126.8(3) 9 18
Cd7 Cd4A Cd3B 121.7(3) . 18
Cd3B Cd4A Cd3B 96.2(3) 22 18
Cd4C Cd4B Cd4A 180(5) . .
Cd4C Cd4B Cd7 9.98(16) . 9
Cd4A Cd4B Cd7 170.02(16) . 9
Cd4C Cd4B Cd7 9.98(16) . 5
Cd4A Cd4B Cd7 170.02(16) . 5
Cd7 Cd4B Cd7 17.3(3) 9 5
Cd4C Cd4B Cd7 9.98(16) . .
Cd4A Cd4B Cd7 170.02(16) . .
Cd7 Cd4B Cd7 17.3(3) 9 .
Cd7 Cd4B Cd7 17.3(3) 5 .
Cd4C Cd4B Cd8 180(4) . 37
Cd4A Cd4B Cd8 0.0(8) . 37
Cd7 Cd4B Cd8 170.02(16) 9 37
Cd7 Cd4B Cd8 170.02(16) 5 37
Cd7 Cd4B Cd8 170.02(16) . 37
Cd4C Cd4B Cd2B 67.01(16) . 22
Cd4A Cd4B Cd2B 112.99(16) . 22
Cd7 Cd4B Cd2B 57.7(2) 9 22
Cd7 Cd4B Cd2B 69.0(3) 5 22
Cd7 Cd4B Cd2B 74.9(3) . 22
Cd8 Cd4B Cd2B 112.99(16) 37 22
Cd4C Cd4B Cd2B 67.01(16) . 18
Cd4A Cd4B Cd2B 112.99(16) . 18
Cd7 Cd4B Cd2B 74.9(3) 9 18
Cd7 Cd4B Cd2B 57.7(2) 5 18
Cd7 Cd4B Cd2B 69.0(3) . 18
Cd8 Cd4B Cd2B 112.99(16) 37 18
Cd2B Cd4B Cd2B 105.74(18) 22 18
Cd4C Cd4B Cd2B 67.01(16) . 14
Cd4A Cd4B Cd2B 112.99(16) . 14
Cd7 Cd4B Cd2B 69.0(3) 9 14
Cd7 Cd4B Cd2B 74.9(3) 5 14
Cd7 Cd4B Cd2B 57.7(2) . 14
Cd8 Cd4B Cd2B 112.99(16) 37 14
Cd2B Cd4B Cd2B 105.74(18) 22 14
Cd2B Cd4B Cd2B 105.74(18) 18 14
Cd4B Cd4C Cd4A 0(2) . .
Cd4B Cd4C Cd7 167.1(3) . 9
Cd4A Cd4C Cd7 167.1(3) . 9
Cd4B Cd4C Cd7 167.1(3) . 5
Cd4A Cd4C Cd7 167.1(3) . 5
Cd7 Cd4C Cd7 22.4(5) 9 5
Cd4B Cd4C Cd7 167.1(3) . .
Cd4A Cd4C Cd7 167.1(3) . .
Cd7 Cd4C Cd7 22.4(5) 9 .
Cd7 Cd4C Cd7 22.4(5) 5 .
Cd4B Cd4C Cd2B 102.7(6) . 18
Cd4A Cd4C Cd2B 102.7(6) . 18
Cd7 Cd4C Cd2B 87.4(8) 9 18
Cd7 Cd4C Cd2B 65.2(5) 5 18
Cd7 Cd4C Cd2B 79.7(7) . 18
Cd4B Cd4C Cd2B 102.7(6) . 22
Cd4A Cd4C Cd2B 102.7(6) . 22
Cd7 Cd4C Cd2B 65.2(5) 9 22
Cd7 Cd4C Cd2B 79.7(7) 5 22
Cd7 Cd4C Cd2B 87.4(8) . 22
Cd2B Cd4C Cd2B 115.3(4) 18 22
Cd4B Cd4C Cd2B 102.7(6) . 14
Cd4A Cd4C Cd2B 102.7(6) . 14
Cd7 Cd4C Cd2B 79.7(7) 9 14
Cd7 Cd4C Cd2B 87.4(8) 5 14
Cd7 Cd4C Cd2B 65.2(5) . 14
Cd2B Cd4C Cd2B 115.3(4) 18 14
Cd2B Cd4C Cd2B 115.3(4) 22 14
Cd4B Cd4C Cd2A 97.5(6) . 18
Cd4A Cd4C Cd2A 97.5(6) . 18
Cd7 Cd4C Cd2A 92.7(8) 9 18
Cd7 Cd4C Cd2A 70.5(5) 5 18
Cd7 Cd4C Cd2A 84.5(7) . 18
Cd2B Cd4C Cd2A 5.35(13) 18 18
Cd2B Cd4C Cd2A 118.2(4) 22 18
Cd2B Cd4C Cd2A 115.9(4) 14 18
Cd2A Cd5 Cd2A 61.9(4) . 2_665
Cd2A Cd5 Cd5 149.05(18) . 25_665
Cd2A Cd5 Cd5 149.05(18) 2_665 25_665
Cd2A Cd5 Cd2B 57.1(2) . 2_665
Cd2A Cd5 Cd2B 4.83(13) 2_665 2_665
Cd5 Cd5 Cd2B 153.87(8) 25_665 2_665
Cd2A Cd5 Cd2B 4.82(13) . .
Cd2A Cd5 Cd2B 57.1(2) 2_665 .
Cd5 Cd5 Cd2B 153.87(8) 25_665 .
Cd2B Cd5 Cd2B 52.25(16) 2_665 .
Cd2A Cd5 Cd1 128.60(4) . 25_665
Cd2A Cd5 Cd1 98.87(11) 2_665 25_665
Cd5 Cd5 Cd1 63.02(2) 25_665 25_665
Cd2B Cd5 Cd1 101.90(5) 2_665 25_665
Cd2B Cd5 Cd1 127.47(3) . 25_665
Cd2A Cd5 Cd1 98.87(11) . 3_655
Cd2A Cd5 Cd1 128.60(4) 2_665 3_655
Cd5 Cd5 Cd1 63.02(2) 25_665 3_655
Cd2B Cd5 Cd1 127.47(3) 2_665 3_655
Cd2B Cd5 Cd1 101.90(5) . 3_655
Cd1 Cd5 Cd1 54.334(14) 25_665 3_655
Cd2A Cd5 Cd1 128.60(4) . 27_565
Cd2A Cd5 Cd1 98.87(11) 2_665 27_565
Cd5 Cd5 Cd1 63.02(2) 25_665 27_565
Cd2B Cd5 Cd1 101.90(5) 2_665 27_565
Cd2B Cd5 Cd1 127.47(3) . 27_565
Cd1 Cd5 Cd1 99.87(3) 25_665 27_565
Cd1 Cd5 Cd1 126.04(4) 3_655 27_565
Cd2A Cd5 Cd1 98.87(11) . .
Cd2A Cd5 Cd1 128.60(4) 2_665 .
Cd5 Cd5 Cd1 63.02(2) 25_665 .
Cd2B Cd5 Cd1 127.47(3) 2_665 .
Cd2B Cd5 Cd1 101.90(5) . .
Cd1 Cd5 Cd1 126.04(4) 25_665 .
Cd1 Cd5 Cd1 99.87(3) 3_655 .
Cd1 Cd5 Cd1 54.334(14) 27_565 .
Cd2A Cd5 Cd6 147.50(18) . 17_554
Cd2A Cd5 Cd6 85.60(18) 2_665 17_554
Cd5 Cd5 Cd6 63.45(2) 25_665 17_554
Cd2B Cd5 Cd6 90.43(8) 2_665 17_554
Cd2B Cd5 Cd6 142.68(9) . 17_554
Cd1 Cd5 Cd6 52.321(12) 25_665 17_554
Cd1 Cd5 Cd6 101.87(3) 3_655 17_554
Cd1 Cd5 Cd6 52.321(12) 27_565 17_554
Cd1 Cd5 Cd6 101.87(3) . 17_554
Cd2A Cd5 Cd6 85.60(18) . 41
Cd2A Cd5 Cd6 147.50(18) 2_665 41
Cd5 Cd5 Cd6 63.45(2) 25_665 41
Cd2B Cd5 Cd6 142.68(9) 2_665 41
Cd2B Cd5 Cd6 90.43(8) . 41
Cd1 Cd5 Cd6 101.87(3) 25_665 41
Cd1 Cd5 Cd6 52.321(12) 3_655 41
Cd1 Cd5 Cd6 101.87(3) 27_565 41
Cd1 Cd5 Cd6 52.321(12) . 41
Cd6 Cd5 Cd6 126.89(5) 17_554 41
Cd2A Cd5 Yb1 64.65(5) . 47_554
Cd2A Cd5 Yb1 64.65(5) 2_665 47_554
Cd5 Cd5 Yb1 119.947(19) 25_665 47_554
Cd2B Cd5 Yb1 63.37(3) 2_665 47_554
Cd2B Cd5 Yb1 63.37(3) . 47_554
Cd1 Cd5 Yb1 152.824(7) 25_665 47_554
Cd1 Cd5 Yb1 152.824(7) 3_655 47_554
Cd1 Cd5 Yb1 64.110(4) 27_565 47_554
Cd1 Cd5 Yb1 64.110(4) . 47_554
Cd6 Cd5 Yb1 102.894(6) 17_554 47_554
Cd6 Cd5 Yb1 102.894(6) 41 47_554
Cd1 Cd6 Cd1 118.94(5) 47_554 45
Cd1 Cd6 Cd1 115.897(18) 47_554 27_565
Cd1 Cd6 Cd1 115.897(19) 45 27_565
Cd1 Cd6 Cd1 115.897(18) 47_554 .
Cd1 Cd6 Cd1 115.897(18) 45 .
Cd1 Cd6 Cd1 61.41(3) 27_565 .
Cd1 Cd6 Cd3A 120.84(7) 47_554 45
Cd1 Cd6 Cd3A 61.64(4) 45 45
Cd1 Cd6 Cd3A 63.27(5) 27_565 45
Cd1 Cd6 Cd3A 112.71(7) . 45
Cd1 Cd6 Cd3A 61.64(4) 47_554 47_554
Cd1 Cd6 Cd3A 120.84(7) 45 47_554
Cd1 Cd6 Cd3A 112.71(7) 27_565 47_554
Cd1 Cd6 Cd3A 63.27(5) . 47_554
Cd3A Cd6 Cd3A 175.76(12) 45 47_554
Cd1 Cd6 Cd3A 61.64(4) 47_554 24_554
Cd1 Cd6 Cd3A 120.84(7) 45 24_554
Cd1 Cd6 Cd3A 63.27(5) 27_565 24_554
Cd1 Cd6 Cd3A 112.71(7) . 24_554
Cd3A Cd6 Cd3A 69.95(10) 45 24_554
Cd3A Cd6 Cd3A 109.88(10) 47_554 24_554
Cd1 Cd6 Cd3A 120.84(7) 47_554 22
Cd1 Cd6 Cd3A 61.64(4) 45 22
Cd1 Cd6 Cd3A 112.71(7) 27_565 22
Cd1 Cd6 Cd3A 63.27(5) . 22
Cd3A Cd6 Cd3A 109.88(10) 45 22
Cd3A Cd6 Cd3A 69.95(10) 47_554 22
Cd3A Cd6 Cd3A 175.76(12) 24_554 22
Cd1 Cd6 Cd3B 124.87(12) 47_554 45
Cd1 Cd6 Cd3B 61.00(6) 45 45
Cd1 Cd6 Cd3B 61.68(7) 27_565 45
Cd1 Cd6 Cd3B 109.11(11) . 45
Cd3A Cd6 Cd3B 4.08(9) 45 45
Cd3A Cd6 Cd3B 172.37(14) 47_554 45
Cd3A Cd6 Cd3B 72.88(12) 24_554 45
Cd3A Cd6 Cd3B 106.74(14) 22 45
Cd1 Cd6 Cd3B 61.00(6) 47_554 47_554
Cd1 Cd6 Cd3B 124.87(12) 45 47_554
Cd1 Cd6 Cd3B 109.11(11) 27_565 47_554
Cd1 Cd6 Cd3B 61.68(7) . 47_554
Cd3A Cd6 Cd3B 172.37(14) 45 47_554
Cd3A Cd6 Cd3B 4.08(9) 47_554 47_554
Cd3A Cd6 Cd3B 106.74(14) 24_554 47_554
Cd3A Cd6 Cd3B 72.88(12) 22 47_554
Cd3B Cd6 Cd3B 170.19(18) 45 47_554
Cd1 Cd6 Cd3B 61.00(6) 47_554 24_554
Cd1 Cd6 Cd3B 124.87(12) 45 24_554
Cd1 Cd6 Cd3B 61.68(7) 27_565 24_554
Cd1 Cd6 Cd3B 109.11(11) . 24_554
Cd3A Cd6 Cd3B 72.88(12) 45 24_554
Cd3A Cd6 Cd3B 106.74(14) 47_554 24_554
Cd3A Cd6 Cd3B 4.08(9) 24_554 24_554
Cd3A Cd6 Cd3B 172.37(14) 22 24_554
Cd3B Cd6 Cd3B 75.7(2) 45 24_554
Cd3B Cd6 Cd3B 103.5(2) 47_554 24_554
Cd1 Cd6 Cd3B 124.87(12) 47_554 22
Cd1 Cd6 Cd3B 61.00(6) 45 22
Cd1 Cd6 Cd3B 109.11(11) 27_565 22
Cd1 Cd6 Cd3B 61.68(7) . 22
Cd3A Cd6 Cd3B 106.74(14) 45 22
Cd3A Cd6 Cd3B 72.88(12) 47_554 22
Cd3A Cd6 Cd3B 172.37(14) 24_554 22
Cd3A Cd6 Cd3B 4.08(9) 22 22
Cd3B Cd6 Cd3B 103.5(2) 45 22
Cd3B Cd6 Cd3B 75.7(2) 47_554 22
Cd3B Cd6 Cd3B 170.19(18) 24_554 22
Cd7 Cd7 Cd7 60.002(3) 5 9
Cd7 Cd7 Cd7 135.2(10) 5 28
Cd7 Cd7 Cd7 90.3(14) 9 28
Cd7 Cd7 Cd7 89.7(14) 5 27
Cd7 Cd7 Cd7 134.8(10) 9 27
Cd7 Cd7 Cd7 90.000(1) 28 27
Cd7 Cd7 Cd4C 78.8(2) 5 .
Cd7 Cd7 Cd4C 78.8(2) 9 .
Cd7 Cd7 Cd4C 130.9(4) 28 .
Cd7 Cd7 Cd4C 130.8(4) 27 .
Cd7 Cd7 Yb2 79.30(17) 5 .
Cd7 Cd7 Yb2 79.30(17) 9 .
Cd7 Cd7 Yb2 61.6(3) 28 .
Cd7 Cd7 Yb2 61.5(3) 27 .
Cd4C Cd7 Yb2 154.7(4) . .
Cd7 Cd7 Cd7 68.4(14) 5 32
Cd7 Cd7 Cd7 118.3(12) 9 32
Cd7 Cd7 Cd7 104.9(4) 28 32
Cd7 Cd7 Cd7 21.3(4) 27 32
Cd4C Cd7 Cd7 122.5(7) . 32
Yb2 Cd7 Cd7 59.25(4) . 32
Cd7 Cd7 Cd7 118.7(12) 5 35
Cd7 Cd7 Cd7 69.0(15) 9 35
Cd7 Cd7 Cd7 21.3(4) 28 35
Cd7 Cd7 Cd7 104.8(4) 27 35
Cd4C Cd7 Cd7 122.8(7) . 35
Yb2 Cd7 Cd7 59.25(4) . 35
Cd7 Cd7 Cd7 114.4(3) 32 35
Cd7 Cd7 Cd4B 81.37(14) 5 .
Cd7 Cd7 Cd4B 81.37(14) 9 .
Cd7 Cd7 Cd4B 129.8(3) 28 .
Cd7 Cd7 Cd4B 129.7(3) 27 .
Cd4C Cd7 Cd4B 2.97(19) . .
Yb2 Cd7 Cd4B 157.6(3) . .
Cd7 Cd7 Cd4B 122.7(6) 32 .
Cd7 Cd7 Cd4B 122.9(6) 35 .
Cd7 Cd7 Cd7 46.5(9) 5 36
Cd7 Cd7 Cd7 32.7(8) 9 36
Cd7 Cd7 Cd7 90.1(4) 28 36
Cd7 Cd7 Cd7 102.2(2) 27 36
Cd4C Cd7 Cd7 103.5(4) . 36
Yb2 Cd7 Cd7 51.6(2) . 36
Cd7 Cd7 Cd7 86.89(10) 32 36
Cd7 Cd7 Cd7 72.3(4) 35 36
Cd4B Cd7 Cd7 106.4(3) . 36
Cd8 Cd8 Cd4A 180(3) 37 37
Cd8 Cd8 Cd4B 180(3) 37 37
Cd4A Cd8 Cd4B 0.0(4) 37 37
Cd8 Cd8 Cd3B 95.9(4) 37 34
Cd4A Cd8 Cd3B 84.1(4) 37 34
Cd4B Cd8 Cd3B 84.1(4) 37 34
Cd8 Cd8 Cd3B 95.9(4) 37 30
Cd4A Cd8 Cd3B 84.1(4) 37 30
Cd4B Cd8 Cd3B 84.1(4) 37 30
Cd3B Cd8 Cd3B 118.97(14) 34 30
Cd8 Cd8 Cd3B 95.9(4) 37 26
Cd4A Cd8 Cd3B 84.1(4) 37 26
Cd4B Cd8 Cd3B 84.1(4) 37 26
Cd3B Cd8 Cd3B 118.97(14) 34 26
Cd3B Cd8 Cd3B 118.97(13) 30 26
Cd8 Cd8 Cd4A 0(2) 37 .
Cd4A Cd8 Cd4A 180.0(12) 37 .
Cd4B Cd8 Cd4A 180.0(11) 37 .
Cd3B Cd8 Cd4A 95.9(4) 34 .
Cd3B Cd8 Cd4A 95.9(4) 30 .
Cd3B Cd8 Cd4A 95.9(4) 26 .
Cd8 Cd8 Cd3A 99.5(3) 37 30
Cd4A Cd8 Cd3A 80.5(3) 37 30
Cd4B Cd8 Cd3A 80.5(3) 37 30
Cd3B Cd8 Cd3A 117.8(2) 34 30
Cd3B Cd8 Cd3A 3.66(11) 30 30
Cd3B Cd8 Cd3A 118.7(2) 26 30
Cd4A Cd8 Cd3A 99.5(3) . 30
Cd8 Cd8 Cd3A 99.5(3) 37 26
Cd4A Cd8 Cd3A 80.5(3) 37 26
Cd4B Cd8 Cd3A 80.5(3) 37 26
Cd3B Cd8 Cd3A 118.7(2) 34 26
Cd3B Cd8 Cd3A 117.8(2) 30 26
Cd3B Cd8 Cd3A 3.66(11) 26 26
Cd4A Cd8 Cd3A 99.5(3) . 26
Cd3A Cd8 Cd3A 117.33(19) 30 26
Cd8 Cd8 Cd3A 99.5(3) 37 34
Cd4A Cd8 Cd3A 80.5(3) 37 34
Cd4B Cd8 Cd3A 80.5(3) 37 34
Cd3B Cd8 Cd3A 3.66(11) 34 34
Cd3B Cd8 Cd3A 118.7(2) 30 34
Cd3B Cd8 Cd3A 117.8(2) 26 34
Cd4A Cd8 Cd3A 99.5(3) . 34
Cd3A Cd8 Cd3A 117.33(19) 30 34
Cd3A Cd8 Cd3A 117.33(19) 26 34
Cd8 Cd8 Cd3B 63.9(3) 37 22
Cd4A Cd8 Cd3B 116.1(3) 37 22
Cd4B Cd8 Cd3B 116.1(3) 37 22
Cd3B Cd8 Cd3B 159.8(7) 34 22
Cd3B Cd8 Cd3B 66.31(12) 30 22
Cd3B Cd8 Cd3B 66.31(12) 26 22
Cd4A Cd8 Cd3B 63.9(3) . 22
Cd3A Cd8 Cd3B 68.66(12) 30 22
Cd3A Cd8 Cd3B 67.86(12) 26 22
Cd3A Cd8 Cd3B 163.4(6) 34 22
Cd3B Yb1 Cd3B 98.9(4) . 26
Cd3B Yb1 Cd2A 103.34(18) . 22
Cd3B Yb1 Cd2A 103.34(18) 26 22
Cd3B Yb1 Cd4A 72.0(2) . 26
Cd3B Yb1 Cd4A 152.73(6) 26 26
Cd2A Yb1 Cd4A 56.38(7) 22 26
Cd3B Yb1 Cd4A 152.73(6) . .
Cd3B Yb1 Cd4A 72.0(2) 26 .
Cd2A Yb1 Cd4A 56.38(7) 22 .
Cd4A Yb1 Cd4A 104.20(15) 26 .
Cd3B Yb1 Cd4B 81.8(2) . 26
Cd3B Yb1 Cd4B 153.88(10) 26 26
Cd2A Yb1 Cd4B 51.88(10) 22 26
Cd4A Yb1 Cd4B 9.80(12) 26 26
Cd4A Yb1 Cd4B 95.53(17) . 26
Cd3B Yb1 Cd4B 153.88(10) . .
Cd3B Yb1 Cd4B 81.8(2) 26 .
Cd2A Yb1 Cd4B 51.88(10) 22 .
Cd4A Yb1 Cd4B 95.53(17) 26 .
Cd4A Yb1 Cd4B 9.81(12) . .
Cd4B Yb1 Cd4B 86.5(2) 26 .
Cd3B Yb1 Cd3A 4.39(19) . .
Cd3B Yb1 Cd3A 94.8(2) 26 .
Cd2A Yb1 Cd3A 105.98(12) 22 .
Cd4A Yb1 Cd3A 76.32(9) 26 .
Cd4A Yb1 Cd3A 152.33(5) . .
Cd4B Yb1 Cd3A 86.13(14) 26 .
Cd4B Yb1 Cd3A 155.12(3) . .
Cd7 Yb2 Cd7 158.6(3) . 33
Cd7 Yb2 Cd7 21.4(3) . 9
Cd7 Yb2 Cd7 180.0(5) 33 9
Cd7 Yb2 Cd7 158.6(3) . 29
Cd7 Yb2 Cd7 21.4(3) 33 29
Cd7 Yb2 Cd7 158.6(3) 9 29
Cd7 Yb2 Cd7 21.4(3) . 5
Cd7 Yb2 Cd7 158.6(3) 33 5
Cd7 Yb2 Cd7 21.4(3) 9 5
Cd7 Yb2 Cd7 180.0(5) 29 5
Cd7 Yb2 Cd7 180.0 . 25
Cd7 Yb2 Cd7 21.4(3) 33 25
Cd7 Yb2 Cd7 158.6(3) 9 25
Cd7 Yb2 Cd7 21.4(3) 29 25
Cd7 Yb2 Cd7 158.6(3) 5 25
Cd7 Yb2 Cd7 76.8(4) . 36
Cd7 Yb2 Cd7 123.2(6) 33 36
Cd7 Yb2 Cd7 56.8(6) 9 36
Cd7 Yb2 Cd7 118.50(8) 29 36
Cd7 Yb2 Cd7 61.50(8) 5 36
Cd7 Yb2 Cd7 103.2(4) 25 36
Cd7 Yb2 Cd7 103.2(4) . 12
Cd7 Yb2 Cd7 56.8(6) 33 12
Cd7 Yb2 Cd7 123.2(6) 9 12
Cd7 Yb2 Cd7 61.50(8) 29 12
Cd7 Yb2 Cd7 118.50(8) 5 12
Cd7 Yb2 Cd7 76.8(4) 25 12
Cd7 Yb2 Cd7 180.0(5) 36 12
Cd7 Yb2 Cd7 61.50(8) . 35
Cd7 Yb2 Cd7 123.0(6) 33 35
Cd7 Yb2 Cd7 57.0(6) 9 35
Cd7 Yb2 Cd7 103.0(4) 29 35
Cd7 Yb2 Cd7 77.0(4) 5 35
Cd7 Yb2 Cd7 118.50(8) 25 35
Cd7 Yb2 Cd7 84.7(4) 36 35
Cd7 Yb2 Cd7 95.3(4) 12 35
Cd7 Yb2 Cd7 118.50(8) . 11
Cd7 Yb2 Cd7 57.0(6) 33 11
Cd7 Yb2 Cd7 123.0(6) 9 11
Cd7 Yb2 Cd7 77.0(4) 29 11
Cd7 Yb2 Cd7 103.0(4) 5 11
Cd7 Yb2 Cd7 61.50(8) 25 11
Cd7 Yb2 Cd7 95.3(4) 36 11
Cd7 Yb2 Cd7 84.7(4) 12 11
Cd7 Yb2 Cd7 180.0(5) 35 11
Cd7 Yb2 Cd7 61.50(8) . 32
Cd7 Yb2 Cd7 103.2(4) 33 32
Cd7 Yb2 Cd7 76.8(4) 9 32
Cd7 Yb2 Cd7 123.2(6) 29 32
Cd7 Yb2 Cd7 56.8(6) 5 32
Cd7 Yb2 Cd7 118.50(8) 25 32
Cd7 Yb2 Cd7 103.0(4) 36 32
Cd7 Yb2 Cd7 77.0(4) 12 32
Cd7 Yb2 Cd7 118.50(8) 35 32
Cd7 Yb2 Cd7 61.50(8) 11 32

loop_
_geom_bond_atom_site_label_1
_geom_bond_atom_site_label_2
_geom_bond_distance
_geom_bond_site_symmetry_2
Cd1 Cd6 2.8656(8) 41
Cd1 Cd6 2.8842(14) .
Cd1 Cd1 2.9453(5) 27_565
Cd1 Cd3A 2.9751(18) .
Cd1 Cd3A 2.9751(18) 26
Cd1 Cd3B 3.054(6) 26
Cd1 Cd3B 3.054(6) .
Cd1 Cd3A 3.0551(19) 47_554
Cd1 Cd3A 3.0551(19) 22
Cd2A Cd3A 2.761(9) 28_655
Cd2A Cd3A 2.761(9) .
Cd2A Cd7 2.779(12) 14_554
Cd2A Cd7 2.779(12) 39_554
Cd2A Cd4C 2.819(7) 14_554
Cd2A Cd4C 2.819(7) 39_554
Cd2A Cd2B 2.847(9) 2_665
Cd2A Cd5 2.911(6) .
Cd2A Cd4B 2.934(5) 14_554
Cd2A Cd4B 2.934(5) 39_554
Cd2B Cd7 2.530(8) 14_554
Cd2B Cd7 2.530(8) 39_554
Cd2B Cd2B 2.680(8) 2_665
Cd2B Cd4C 2.701(7) 14_554
Cd2B Cd4C 2.701(7) 39_554
Cd2B Cd4B 2.862(4) 14_554
Cd2B Cd4B 2.862(4) 39_554
Cd2B Cd7 2.944(11) 24_554
Cd2B Cd7 2.944(11) 46_554
Cd2B Cd3A 2.987(5) 28_655
Cd2B Cd3A 2.987(5) .
Cd3A Cd8 2.750(3) 26
Cd3A Cd6 2.9398(14) 41
Cd3A Cd4A 3.004(3) 14_554
Cd3A Cd8 3.061(8) 14_554
Cd3A Cd3B 3.088(9) 47_554
Cd3A Cd3B 3.120(10) 44_554
Cd3A Cd4B 3.293(5) 14_554
Cd3A Cd3A 3.296(4) 47_554
Cd3B Cd8 2.512(12) 26
Cd3B Cd8 2.782(14) 14_554
Cd3B Cd3B 2.904(15) 44_554
Cd3B Cd3B 2.904(15) 47_554
Cd3B Cd4A 2.909(7) 14_554
Cd3B Cd6 3.135(11) 41
Cd4A Cd4B 0.577(7) .
Cd4A Cd4C 1.10(3) .
Cd4A Cd8 1.745(17) 37
Cd4A Cd8 2.710(17) .
Cd4A Cd7 2.834(8) 5
Cd4A Cd7 2.834(8) 9
Cd4A Cd7 2.834(8) .
Cd4B Cd4C 0.52(3) .
Cd4B Cd7 2.264(10) 9
Cd4B Cd7 2.264(10) 5
Cd4B Cd7 2.264(10) .
Cd4B Cd8 2.322(18) 37
Cd4C Cd7 1.75(3) 9
Cd4C Cd7 1.75(3) 5
Cd4C Cd7 1.75(3) .
Cd5 Cd5 2.927(3) 25_665
Cd5 Cd6 3.2735(15) 17_554
Cd5 Cd6 3.2735(15) 41
Cd5 Yb1 3.4557(7) 47_554
Cd7 Cd7 0.679(11) 5
Cd7 Cd7 0.679(11) 9
Cd7 Cd7 1.740(19) 28
Cd7 Cd7 1.747(19) 27
Cd7 Yb2 1.830(6) .
Cd7 Cd7 1.871(7) 32
Cd7 Cd7 1.871(7) 35
Cd7 Cd7 2.273(13) 36
Cd8 Cd8 0.97(3) 37
